data_8100813
loop_
_publ_author_name
'Mi, Jin-Xiao'
'Zhang, Hui'
'Deng, Jin-Feng'
'Mao, Shao-yu'
'Zhao, Jing-Tai'

_publ_section_title
;
Crystal structure of rubidium tetrachlorogallate, RbGaCl~4~
;
_journal_coden_ASTM ZKNSFT
_journal_issue 1
_journal_name_full 'Zeitschrift f\"ur Kristallographie - New Crystal Structures'
_journal_page_first 479
_journal_page_last 480
_journal_paper_doi 10.1524/ncrs.2002.217.1.479
_journal_volume 217
_journal_year 2002
_chemical_formula_moiety RbGaCl~4~
_chemical_formula_structural RbGaCl4
_chemical_formula_sum 'Cl4 Ga Rb'
_chemical_formula_weight 296.99
_chemical_name_common RbGaCl4
_space_group_IT_number 62
_symmetry_cell_setting orthorhombic
_symmetry_space_group_name_Hall '-P 2ac 2n'
_symmetry_space_group_name_H-M 'P n m a'
_cell_angle_alpha 90.00
_cell_angle_beta 90.00
_cell_angle_gamma 90.00
_cell_formula_units_Z 4
_cell_length_a 11.1699(4)
_cell_length_b 7.0882(2)
_cell_length_c 9.3003(4)
_cell_measurement_temperature 293(2)
_cell_volume 736.35(5)
_diffrn_ambient_temperature 293(2)
_exptl_crystal_density_diffrn 2.679
_cod_depositor_comments
;
The following automatic conversions were performed:
'_symmetry_cell_setting' value 'Orthorhombic' changed to 'orthorhombic'
according to '/home/saulius/struct/CIF-dictionaries/cif_core.dic'
dictionary named 'cif_core.dic' version 2.4.1 from 2010-06-29.

Automatic conversion script
Id: cif_fix_enum 1527 2010-12-29 10:47:43Z saulius 
;
_cod_original_formula_sum 'Cl4 Ga1 Rb1'
_cod_database_code 8100813

loop_
_symmetry_equiv_pos_as_xyz
'x, y, z'
'-x+1/2, -y, z+1/2'
'x+1/2, -y+1/2, -z+1/2'
'-x, y+1/2, -z'
'-x, -y, -z'
'x-1/2, y, -z-1/2'
'-x-1/2, y-1/2, z-1/2'
'x, -y-1/2, z'

loop_
_atom_site_label
_atom_site_type_symbol
_atom_site_fract_x
_atom_site_fract_y
_atom_site_fract_z
_atom_site_U_iso_or_equiv
_atom_site_adp_type
_atom_site_occupancy
_atom_site_symmetry_multiplicity
_atom_site_Wyckoff_symbol
_atom_site_calc_flag
_atom_site_refinement_flags
_atom_site_disorder_assembly
_atom_site_disorder_group
Rb1 Rb 0.18196(7) 0.7500 0.67127(10) 0.0780(3) Uani 1 4 c d S . .
Ga1 Ga 0.43269(7) 0.2500 0.68855(8) 0.0402(2) Uani 1 4 c d S . .
Cl1 Cl 0.42167(12) 0.49547(17) 0.82522(16) 0.0709(5) Uani 1 8 d d . . .
Cl2 Cl 0.2817(2) 0.2500 0.5464(3) 0.0933(8) Uani 1 4 c d S . .
Cl3 Cl 0.5997(2) 0.2500 0.5782(4) 0.1319(13) Uani 1 4 c d S . .

loop_
_atom_site_aniso_label
_atom_site_aniso_U_11
_atom_site_aniso_U_22
_atom_site_aniso_U_33
_atom_site_aniso_U_23
_atom_site_aniso_U_13
_atom_site_aniso_U_12
Rb1 0.0463(4) 0.1069(6) 0.0809(7) 0.000 -0.0021(5) 0.000
Ga1 0.0443(4) 0.0385(3) 0.0378(4) 0.000 -0.0003(4) 0.000
Cl1 0.0734(9) 0.0558(6) 0.0836(11) -0.0292(8) -0.0084(9) 0.0032(7)
Cl2 0.1081(18) 0.0987(15) 0.0732(16) 0.000 -0.0555(15) 0.000
Cl3 0.0946(19) 0.170(3) 0.131(3) 0.000 0.073(2) 0.000

loop_
_geom_bond_atom_site_label_1
_geom_bond_atom_site_label_2
_geom_bond_distance
_geom_bond_site_symmetry_2
_geom_bond_publ_flag
Rb1 Cl3 3.366(2) 5_666 n
Rb1 Cl1 3.4218(15) 6_557 n
Rb1 Cl1 3.4218(15) 3_466 n
Rb1 Cl2 3.512(3) 2_565 n
Rb1 Cl1 3.5319(15) 8_575 n
Rb1 Cl1 3.5319(15) . n
Rb1 Cl1 3.8374(17) 2_564 n
Rb1 Cl1 3.8374(17) 7_665 n
Rb1 Cl2 3.8926(12) . n
Rb1 Cl2 3.8926(12) 1_565 n
Ga1 Cl3 2.129(2) . n
Ga1 Cl2 2.143(2) . n
Ga1 Cl1 2.1583(13) . n
Ga1 Cl1 2.1583(13) 8_565 n
Cl1 Rb1 3.4218(15) 6_657 n
Cl1 Rb1 3.8374(17) 2_565 n
Cl2 Rb1 3.512(3) 2_564 n
Cl2 Rb1 3.8926(12) 1_545 n
Cl3 Rb1 3.366(2) 5_666 n
